data_7238153
loop_
_publ_author_name
'Liu, Yang'
'Qi, Yan'
'Su, Yan-Hua'
'Zhao, Fang-Hua'
'Che, Yun-Xia'
'Zheng, Ji-Min'

_publ_section_title
;
 Five novel cobalt coordination polymers: effect of metal--ligand ratio
 and structure characteristics of flexible bis(imidazole) ligands
;
_journal_issue 10
_journal_name_full CrystEngComm
_journal_page_first 3283
_journal_paper_doi 10.1039/b925829a
_journal_volume 12
_journal_year 2010
_chemical_formula_sum 'C26 H26 Co N4 O4'
_chemical_formula_weight 517.44
_space_group_IT_number 14
_space_group_name_Hall '-P 2ybc'
_space_group_name_H-M_alt 'P 1 21/c 1'
_symmetry_cell_setting monoclinic
_symmetry_space_group_name_H-M 'P 1 21/c 1'
_atom_sites_solution_hydrogens geom
_atom_sites_solution_primary direct
_atom_sites_solution_secondary difmap
_audit_creation_method SHELXL-97
_cell_angle_alpha 90.00
_cell_angle_beta 112.69(3)
_cell_angle_gamma 90.00
_cell_formula_units_Z 4
_cell_length_a 12.345(3)
_cell_length_b 11.545(2)
_cell_length_c 18.410(7)
_cell_measurement_reflns_used 13368
_cell_measurement_temperature 293(2)
_cell_measurement_theta_max 27.51
_cell_measurement_theta_min 3.06
_cell_volume 2420.8(13)
_computing_cell_refinement 'RAXIS-RAPID Auto(Rigaku, 2004)'
_computing_data_collection 'RAXIS-RAPID Auto(Rigaku, 2004)'
_computing_data_reduction 'CrystalStructure(Rigaku/MSC, 2004)'
_computing_molecular_graphics 'SHELXL-97 (Sheldrick, 2001)'
_computing_publication_material 'SHELXL-97 (Sheldrick, 1997)'
_computing_structure_refinement 'SHELXL-97 (Sheldrick, 1997)'
_computing_structure_solution 'SHELXS-97 (Sheldrick, 1997)'
_diffrn_ambient_temperature 298(2)
_diffrn_measured_fraction_theta_full 0.998
_diffrn_measured_fraction_theta_max 0.998
_diffrn_measurement_device_type 'rigaku r-axis rapid IP area detector'
_diffrn_measurement_method '\w scans'
_diffrn_radiation_monochromator graphite
_diffrn_radiation_probe x-ray
_diffrn_radiation_type MoK\a
_diffrn_radiation_wavelength 0.71073
_diffrn_reflns_av_R_equivalents 0.0712
_diffrn_reflns_av_sigmaI/netI 0.0586
_diffrn_reflns_limit_h_max 15
_diffrn_reflns_limit_h_min -16
_diffrn_reflns_limit_k_max 14
_diffrn_reflns_limit_k_min -14
_diffrn_reflns_limit_l_max 23
_diffrn_reflns_limit_l_min -23
_diffrn_reflns_number 23372
_diffrn_reflns_theta_full 27.48
_diffrn_reflns_theta_max 27.48
_diffrn_reflns_theta_min 3.07
_diffrn_source 'rotating anode'
_exptl_absorpt_coefficient_mu 0.749
_exptl_absorpt_correction_T_max 0.8646
_exptl_absorpt_correction_T_min 0.8646
_exptl_absorpt_correction_type multi-scan
_exptl_crystal_density_diffrn 1.420
_exptl_crystal_density_method 'not measured'
_exptl_crystal_F_000 1076
_exptl_crystal_size_max 0.20
_exptl_crystal_size_mid 0.20
_exptl_crystal_size_min 0.20
_refine_diff_density_max 0.217
_refine_diff_density_min -0.427
_refine_diff_density_rms 0.053
_refine_ls_extinction_method none
_refine_ls_goodness_of_fit_ref 1.013
_refine_ls_hydrogen_treatment constr
_refine_ls_matrix_type full
_refine_ls_number_parameters 316
_refine_ls_number_reflns 5522
_refine_ls_number_restraints 0
_refine_ls_restrained_S_all 1.013
_refine_ls_R_factor_all 0.0839
_refine_ls_R_factor_gt 0.0458
_refine_ls_shift/su_max 0.002
_refine_ls_shift/su_mean 0.000
_refine_ls_structure_factor_coef Fsqd
_refine_ls_weighting_details 'calc w=1/[\s^2^(Fo^2^)+(0.0409P)^2^+0.5806P] where P=(Fo^2^+2Fc^2^)/3'
_refine_ls_weighting_scheme calc
_refine_ls_wR_factor_gt 0.0915
_refine_ls_wR_factor_ref 0.1039
_reflns_number_gt 3615
_reflns_number_total 5522
_reflns_threshold_expression >2sigma(I)
_cod_data_source_file b925829a.txt
_cod_data_source_block shelxl5
_cod_depositor_comments
;
The following automatic conversions were performed:

data item '_symmetry_cell_setting' value 'Monoclinic' was changed to
'monoclinic' in accordance with the
/home/saulius/struct/COD-crude-data/automatic-downloads/DataCite-retrospective/RSC/depositions/lib/dictionaries/cif_core.dic
dictionary named 'cif_core.dic' version 2.4.2 last updated on
2011-04-26.

Automatic conversion script
Id: cif_fix_values 6909 2019-04-08 15:41:33Z antanas 
;
_cod_original_cell_volume 2420.8(12)
_cod_original_sg_symbol_H-M P2(1)/c
_cod_database_code 7238153

loop_
_symmetry_equiv_pos_as_xyz
'x, y, z'
'-x, y+1/2, -z+1/2'
'-x, -y, -z'
'x, -y-1/2, z-1/2'

loop_
_atom_site_label
_atom_site_type_symbol
_atom_site_fract_x
_atom_site_fract_y
_atom_site_fract_z
_atom_site_U_iso_or_equiv
_atom_site_adp_type
_atom_site_occupancy
_atom_site_symmetry_multiplicity
_atom_site_calc_flag
_atom_site_refinement_flags
C1 C 0.3011(3) 0.3876(3) 1.08277(17) 0.0540(7) Uani 1 1 d .
C2 C 0.2521(2) 0.4816(2) 1.02191(15) 0.0438(6) Uani 1 1 d .
C3 C 0.1576(2) 0.5480(2) 1.01976(16) 0.0481(7) Uani 1 1 d .
H3 H 0.1217 0.5320 1.0547 0.058 Uiso 1 1 calc R
C4 C 0.1158(2) 0.6375(2) 0.96663(16) 0.0457(6) Uani 1 1 d .
H4 H 0.0528 0.6812 0.9671 0.055 Uiso 1 1 calc R
C5 C 0.16520(19) 0.6641(2) 0.91234(14) 0.0363(6) Uani 1 1 d .
C6 C 0.2573(2) 0.5939(2) 0.91267(15) 0.0403(6) Uani 1 1 d .
H6 H 0.2902 0.6067 0.8757 0.048 Uiso 1 1 calc R
C7 C 0.3006(2) 0.5057(2) 0.96700(16) 0.0443(6) Uani 1 1 d .
H7 H 0.3634 0.4616 0.9667 0.053 Uiso 1 1 calc R
C8 C 0.11959(19) 0.7616(2) 0.85592(14) 0.0372(6) Uani 1 1 d .
C9 C -0.0001(2) 0.7899(2) 0.82778(15) 0.0468(7) Uani 1 1 d .
H9 H -0.0493 0.7480 0.8456 0.056 Uiso 1 1 calc R
C10 C -0.0466(2) 0.8782(3) 0.77449(17) 0.0552(8) Uani 1 1 d .
H10 H -0.1259 0.8963 0.7579 0.066 Uiso 1 1 calc R
C11 C 0.0229(3) 0.9395(3) 0.74581(17) 0.0579(8) Uani 1 1 d .
H11 H -0.0089 0.9987 0.7095 0.069 Uiso 1 1 calc R
C12 C 0.1410(2) 0.9127(2) 0.77126(15) 0.0497(7) Uani 1 1 d .
H12 H 0.1881 0.9530 0.7508 0.060 Uiso 1 1 calc R
C13 C 0.1906(2) 0.8264(2) 0.82693(14) 0.0370(5) Uani 1 1 d .
C14 C 0.3224(2) 0.8133(2) 0.85530(15) 0.0375(6) Uani 1 1 d .
C15 C 0.6050(2) 0.6975(2) 0.70363(15) 0.0468(7) Uani 1 1 d .
H15 H 0.6567 0.6419 0.7347 0.056 Uiso 1 1 calc R
C16 C 0.4759(2) 0.8309(2) 0.66357(16) 0.0497(7) Uani 1 1 d .
H16 H 0.4201 0.8858 0.6624 0.060 Uiso 1 1 calc R
C17 C 0.5089(2) 0.8072(2) 0.60353(16) 0.0489(7) Uani 1 1 d .
H17 H 0.4814 0.8422 0.5542 0.059 Uiso 1 1 calc R
C18 C 0.6534(2) 0.6670(3) 0.58518(15) 0.0493(7) Uani 1 1 d .
H18A H 0.6152 0.6870 0.5299 0.059 Uiso 1 1 calc R
H18B H 0.6502 0.5835 0.5898 0.059 Uiso 1 1 calc R
C19 C 0.7795(2) 0.7052(2) 0.61530(16) 0.0473(7) Uani 1 1 d .
H19A H 0.8156 0.6895 0.6713 0.057 Uiso 1 1 calc R
H19B H 0.7820 0.7883 0.6082 0.057 Uiso 1 1 calc R
C20 C 0.8514(2) 0.6462(3) 0.57474(16) 0.0487(7) Uani 1 1 d .
H20A H 0.8192 0.6655 0.5191 0.058 Uiso 1 1 calc R
H20B H 0.8472 0.5629 0.5797 0.058 Uiso 1 1 calc R
C21 C 0.6790(2) 0.9779(2) 0.83917(16) 0.0497(7) Uani 1 1 d .
H21 H 0.6967 0.9465 0.7986 0.060 Uiso 1 1 calc R
C22 C 0.6054(2) 1.0036(2) 0.92521(14) 0.0399(6) Uani 1 1 d .
H22 H 0.5610 0.9935 0.9556 0.048 Uiso 1 1 calc R
C23 C 0.6797(2) 1.0926(2) 0.93236(15) 0.0440(6) Uani 1 1 d .
H23 H 0.6967 1.1532 0.9683 0.053 Uiso 1 1 calc R
C24 C 0.8115(2) 1.1482(3) 0.86195(17) 0.0518(7) Uani 1 1 d .
H24A H 0.7995 1.2283 0.8730 0.062 Uiso 1 1 calc R
H24B H 0.7992 1.1429 0.8067 0.062 Uiso 1 1 calc R
C25 C 0.9368(2) 1.1141(2) 0.91142(15) 0.0441(6) Uani 1 1 d .
H25A H 0.9522 1.1264 0.9667 0.053 Uiso 1 1 calc R
H25B H 0.9479 1.0325 0.9039 0.053 Uiso 1 1 calc R
C26 C 1.0213(2) 1.1850(3) 0.88860(17) 0.0497(7) Uani 1 1 d .
H26A H 1.0168 1.2649 0.9034 0.060 Uiso 1 1 calc R
H26B H 0.9962 1.1826 0.8318 0.060 Uiso 1 1 calc R
Co1 Co 0.52923(3) 0.77516(3) 0.83469(2) 0.03938(12) Uani 1 1 d .
N1 N 0.53705(18) 0.76180(19) 0.72689(12) 0.0448(5) Uani 1 1 d .
N2 N 0.59062(17) 0.7219(2) 0.62944(12) 0.0423(5) Uani 1 1 d .
N3 N 0.60502(17) 0.93070(19) 0.86676(12) 0.0419(5) Uani 1 1 d .
N4 N 0.72494(17) 1.07575(19) 0.87650(13) 0.0430(5) Uani 1 1 d .
O1 O 0.2460(2) 0.3551(2) 1.12183(14) 0.0866(8) Uani 1 1 d .
O2 O 0.40081(18) 0.34675(17) 1.08919(12) 0.0627(6) Uani 1 1 d .
O3 O 0.35878(14) 0.78131(17) 0.80168(10) 0.0494(5) Uani 1 1 d .
O4 O 0.38626(14) 0.83609(17) 0.92317(10) 0.0513(5) Uani 1 1 d .

loop_
_atom_site_aniso_label
_atom_site_aniso_U_11
_atom_site_aniso_U_22
_atom_site_aniso_U_33
_atom_site_aniso_U_23
_atom_site_aniso_U_13
_atom_site_aniso_U_12
C1 0.0544(17) 0.0470(17) 0.0505(17) 0.0014(14) 0.0092(15) -0.0042(14)
C2 0.0428(14) 0.0390(15) 0.0447(15) -0.0022(12) 0.0116(12) -0.0057(12)
C3 0.0472(15) 0.0511(17) 0.0508(16) 0.0013(14) 0.0242(13) -0.0049(13)
C4 0.0392(13) 0.0476(17) 0.0549(17) -0.0016(13) 0.0232(13) 0.0040(12)
C5 0.0299(12) 0.0351(14) 0.0419(14) -0.0064(11) 0.0116(11) -0.0038(10)
C6 0.0388(13) 0.0361(14) 0.0476(15) -0.0038(12) 0.0183(12) -0.0033(11)
C7 0.0406(14) 0.0352(15) 0.0555(17) -0.0018(12) 0.0167(13) 0.0027(11)
C8 0.0323(12) 0.0393(14) 0.0378(13) -0.0073(11) 0.0110(10) 0.0013(11)
C9 0.0324(12) 0.0546(18) 0.0521(16) -0.0076(14) 0.0149(12) 0.0018(12)
C10 0.0418(15) 0.0600(19) 0.0555(18) -0.0086(15) 0.0097(14) 0.0174(14)
C11 0.0591(18) 0.0498(18) 0.0533(18) 0.0038(14) 0.0091(15) 0.0180(15)
C12 0.0514(16) 0.0461(17) 0.0486(16) 0.0038(13) 0.0159(13) 0.0013(13)
C13 0.0370(12) 0.0350(13) 0.0370(13) -0.0057(11) 0.0120(11) 0.0006(11)
C14 0.0386(13) 0.0346(13) 0.0409(14) 0.0024(11) 0.0171(12) -0.0036(11)
C15 0.0502(15) 0.0540(18) 0.0378(14) 0.0029(12) 0.0190(12) 0.0084(13)
C16 0.0494(15) 0.0498(16) 0.0497(16) 0.0040(14) 0.0190(13) 0.0097(13)
C17 0.0441(15) 0.0536(18) 0.0462(16) 0.0076(13) 0.0143(13) 0.0030(13)
C18 0.0446(14) 0.0678(19) 0.0394(15) -0.0077(13) 0.0206(12) -0.0011(14)
C19 0.0397(13) 0.0499(18) 0.0529(16) -0.0015(13) 0.0187(12) 0.0026(12)
C20 0.0379(13) 0.0572(18) 0.0530(17) -0.0023(14) 0.0199(13) 0.0042(13)
C21 0.0498(15) 0.0548(18) 0.0550(17) -0.0107(14) 0.0319(14) -0.0086(14)
C22 0.0426(14) 0.0449(16) 0.0357(13) 0.0056(11) 0.0190(11) 0.0041(12)
C23 0.0467(15) 0.0437(16) 0.0421(14) -0.0028(12) 0.0177(12) 0.0001(12)
C24 0.0418(14) 0.0519(18) 0.0618(18) 0.0114(14) 0.0199(13) -0.0088(13)
C25 0.0394(13) 0.0455(16) 0.0482(15) 0.0034(12) 0.0178(12) -0.0024(12)
C26 0.0416(14) 0.0512(17) 0.0598(18) 0.0061(14) 0.0232(13) -0.0017(12)
Co1 0.03835(19) 0.0417(2) 0.0409(2) 0.00080(16) 0.01836(15) -0.00056(16)
N1 0.0481(12) 0.0452(13) 0.0452(13) -0.0003(10) 0.0224(10) 0.0055(10)
N2 0.0374(11) 0.0547(13) 0.0371(11) -0.0027(11) 0.0169(9) -0.0001(10)
N3 0.0396(11) 0.0471(13) 0.0448(12) -0.0020(10) 0.0229(10) -0.0045(10)
N4 0.0372(11) 0.0465(14) 0.0479(13) 0.0023(10) 0.0194(10) -0.0048(10)
O1 0.0778(16) 0.105(2) 0.0781(17) 0.0429(15) 0.0316(14) 0.0080(14)
O2 0.0672(13) 0.0532(13) 0.0621(13) 0.0123(10) 0.0188(11) 0.0130(11)
O3 0.0407(9) 0.0663(13) 0.0435(10) -0.0073(9) 0.0188(8) -0.0026(9)
O4 0.0379(9) 0.0716(14) 0.0403(10) -0.0076(9) 0.0107(8) -0.0086(9)

loop_
_atom_type_symbol
_atom_type_description
_atom_type_scat_dispersion_real
_atom_type_scat_dispersion_imag
_atom_type_scat_source
C C 0.0033 0.0016 'International Tables Vol C Tables 4.2.6.8 and 6.1.1.4'
H H 0.0000 0.0000 'International Tables Vol C Tables 4.2.6.8 and 6.1.1.4'
N N 0.0061 0.0033 'International Tables Vol C Tables 4.2.6.8 and 6.1.1.4'
O O 0.0106 0.0060 'International Tables Vol C Tables 4.2.6.8 and 6.1.1.4'
Co Co 0.3494 0.9721 'International Tables Vol C Tables 4.2.6.8 and 6.1.1.4'

loop_
_geom_angle_atom_site_label_1
_geom_angle_atom_site_label_2
_geom_angle_atom_site_label_3
_geom_angle
_geom_angle_site_symmetry_1
_geom_angle_site_symmetry_3
O1 C1 O2 124.4(3) . .
O1 C1 C2 120.2(3) . .
O2 C1 C2 115.4(3) . .
C3 C2 C7 117.7(2) . .
C3 C2 C1 120.8(3) . .
C7 C2 C1 121.6(3) . .
C4 C3 C2 121.1(3) . .
C4 C3 H3 119.5 . .
C2 C3 H3 119.5 . .
C3 C4 C5 121.8(2) . .
C3 C4 H4 119.1 . .
C5 C4 H4 119.1 . .
C4 C5 C6 116.8(2) . .
C4 C5 C8 121.1(2) . .
C6 C5 C8 122.1(2) . .
C7 C6 C5 121.2(2) . .
C7 C6 H6 119.4 . .
C5 C6 H6 119.4 . .
C6 C7 C2 121.3(2) . .
C6 C7 H7 119.3 . .
C2 C7 H7 119.3 . .
C9 C8 C13 117.3(2) . .
C9 C8 C5 119.7(2) . .
C13 C8 C5 123.0(2) . .
C10 C9 C8 121.7(3) . .
C10 C9 H9 119.1 . .
C8 C9 H9 119.1 . .
C11 C10 C9 120.5(2) . .
C11 C10 H10 119.8 . .
C9 C10 H10 119.8 . .
C10 C11 C12 119.4(3) . .
C10 C11 H11 120.3 . .
C12 C11 H11 120.3 . .
C11 C12 C13 121.1(3) . .
C11 C12 H12 119.5 . .
C13 C12 H12 119.5 . .
C12 C13 C8 120.0(2) . .
C12 C13 C14 115.8(2) . .
C8 C13 C14 124.2(2) . .
O4 C14 O3 124.6(2) . .
O4 C14 C13 121.1(2) . .
O3 C14 C13 114.3(2) . .
N1 C15 N2 111.4(2) . .
N1 C15 H15 124.3 . .
N2 C15 H15 124.3 . .
C17 C16 N1 109.7(2) . .
C17 C16 H16 125.1 . .
N1 C16 H16 125.1 . .
C16 C17 N2 106.2(2) . .
C16 C17 H17 126.9 . .
N2 C17 H17 126.9 . .
N2 C18 C19 111.2(2) . .
N2 C18 H18A 109.4 . .
C19 C18 H18A 109.4 . .
N2 C18 H18B 109.4 . .
C19 C18 H18B 109.4 . .
H18A C18 H18B 108.0 . .
C18 C19 C20 113.8(2) . .
C18 C19 H19A 108.8 . .
C20 C19 H19A 108.8 . .
C18 C19 H19B 108.8 . .
C20 C19 H19B 108.8 . .
H19A C19 H19B 107.7 . .
C19 C20 C26 110.4(2) . 2_746
C19 C20 H20A 109.6 . .
C26 C20 H20A 109.6 2_746 .
C19 C20 H20B 109.6 . .
C26 C20 H20B 109.6 2_746 .
H20A C20 H20B 108.1 . .
N3 C21 N4 111.8(2) . .
N3 C21 H21 124.1 . .
N4 C21 H21 124.1 . .
C23 C22 N3 110.0(2) . .
C23 C22 H22 125.0 . .
N3 C22 H22 125.0 . .
C22 C23 N4 106.2(2) . .
C22 C23 H23 126.9 . .
N4 C23 H23 126.9 . .
N4 C24 C25 113.0(2) . .
N4 C24 H24A 109.0 . .
C25 C24 H24A 109.0 . .
N4 C24 H24B 109.0 . .
C25 C24 H24B 109.0 . .
H24A C24 H24B 107.8 . .
C26 C25 C24 110.3(2) . .
C26 C25 H25A 109.6 . .
C24 C25 H25A 109.6 . .
C26 C25 H25B 109.6 . .
C24 C25 H25B 109.6 . .
H25A C25 H25B 108.1 . .
C25 C26 C20 115.1(2) . 2_756
C25 C26 H26A 108.5 . .
C20 C26 H26A 108.5 2_756 .
C25 C26 H26B 108.5 . .
C20 C26 H26B 108.5 2_756 .
H26A C26 H26B 107.5 . .
O2 Co1 O3 112.18(9) 3_667 .
O2 Co1 N3 114.22(9) 3_667 .
O3 Co1 N3 112.54(8) . .
O2 Co1 N1 118.41(9) 3_667 .
O3 Co1 N1 98.65(9) . .
N3 Co1 N1 99.39(9) . .
C15 N1 C16 105.3(2) . .
C15 N1 Co1 129.85(18) . .
C16 N1 Co1 124.60(18) . .
C15 N2 C17 107.4(2) . .
C15 N2 C18 125.8(2) . .
C17 N2 C18 126.7(2) . .
C21 N3 C22 104.8(2) . .
C21 N3 Co1 124.70(19) . .
C22 N3 Co1 130.08(17) . .
C21 N4 C23 107.1(2) . .
C21 N4 C24 126.0(2) . .
C23 N4 C24 126.8(2) . .
C1 O2 Co1 118.6(2) . 3_667
C14 O3 Co1 115.14(16) . .

loop_
_geom_bond_atom_site_label_1
_geom_bond_atom_site_label_2
_geom_bond_distance
_geom_bond_site_symmetry_2
C1 O1 1.224(4) .
C1 O2 1.281(3) .
C1 C2 1.509(4) .
C2 C3 1.384(4) .
C2 C7 1.387(4) .
C3 C4 1.379(4) .
C3 H3 0.9300 .
C4 C5 1.392(3) .
C4 H4 0.9300 .
C5 C6 1.394(3) .
C5 C8 1.488(3) .
C6 C7 1.382(3) .
C6 H6 0.9300 .
C7 H7 0.9300 .
C8 C9 1.402(3) .
C8 C13 1.404(3) .
C9 C10 1.377(4) .
C9 H9 0.9300 .
C10 C11 1.365(4) .
C10 H10 0.9300 .
C11 C12 1.384(4) .
C11 H11 0.9300 .
C12 C13 1.391(3) .
C12 H12 0.9300 .
C13 C14 1.512(3) .
C14 O4 1.222(3) .
C14 O3 1.287(3) .
C15 N1 1.310(3) .
C15 N2 1.338(3) .
C15 H15 0.9300 .
C16 C17 1.346(4) .
C16 N1 1.373(3) .
C16 H16 0.9300 .
C17 N2 1.358(3) .
C17 H17 0.9300 .
C18 N2 1.468(3) .
C18 C19 1.504(3) .
C18 H18A 0.9700 .
C18 H18B 0.9700 .
C19 C20 1.523(4) .
C19 H19A 0.9700 .
C19 H19B 0.9700 .
C20 C26 1.518(3) 2_746
C20 H20A 0.9700 .
C20 H20B 0.9700 .
C21 N3 1.322(3) .
C21 N4 1.330(3) .
C21 H21 0.9300 .
C22 C23 1.349(3) .
C22 N3 1.365(3) .
C22 H22 0.9300 .
C23 N4 1.360(3) .
C23 H23 0.9300 .
C24 N4 1.462(3) .
C24 C25 1.513(3) .
C24 H24A 0.9700 .
C24 H24B 0.9700 .
C25 C26 1.508(3) .
C25 H25A 0.9700 .
C25 H25B 0.9700 .
C26 C20 1.518(3) 2_756
C26 H26A 0.9700 .
C26 H26B 0.9700 .
Co1 O2 1.938(2) 3_667
Co1 O3 1.9534(18) .
Co1 N3 2.006(2) .
Co1 N1 2.030(2) .
O2 Co1 1.938(2) 3_667

loop_
_geom_torsion_atom_site_label_1
_geom_torsion_atom_site_label_2
_geom_torsion_atom_site_label_3
_geom_torsion_atom_site_label_4
_geom_torsion
_geom_torsion_site_symmetry_1
_geom_torsion_site_symmetry_4
O1 C1 C2 C3 12.9(4) . .
O2 C1 C2 C3 -167.3(3) . .
O1 C1 C2 C7 -167.9(3) . .
O2 C1 C2 C7 11.8(4) . .
C7 C2 C3 C4 -2.2(4) . .
C1 C2 C3 C4 177.0(2) . .
C2 C3 C4 C5 0.9(4) . .
C3 C4 C5 C6 1.7(4) . .
C3 C4 C5 C8 -179.5(2) . .
C4 C5 C6 C7 -3.0(3) . .
C8 C5 C6 C7 178.2(2) . .
C5 C6 C7 C2 1.7(4) . .
C3 C2 C7 C6 0.9(4) . .
C1 C2 C7 C6 -178.3(2) . .
C4 C5 C8 C9 -32.1(3) . .
C6 C5 C8 C9 146.7(2) . .
C4 C5 C8 C13 149.7(2) . .
C6 C5 C8 C13 -31.5(4) . .
C13 C8 C9 C10 -0.6(4) . .
C5 C8 C9 C10 -178.9(2) . .
C8 C9 C10 C11 1.6(4) . .
C9 C10 C11 C12 -0.5(4) . .
C10 C11 C12 C13 -1.6(4) . .
C11 C12 C13 C8 2.6(4) . .
C11 C12 C13 C14 -174.5(2) . .
C9 C8 C13 C12 -1.4(4) . .
C5 C8 C13 C12 176.8(2) . .
C9 C8 C13 C14 175.3(2) . .
C5 C8 C13 C14 -6.5(4) . .
C12 C13 C14 O4 113.0(3) . .
C8 C13 C14 O4 -63.8(3) . .
C12 C13 C14 O3 -64.4(3) . .
C8 C13 C14 O3 118.7(3) . .
N1 C16 C17 N2 0.5(3) . .
N2 C18 C19 C20 176.8(2) . .
C18 C19 C20 C26 -177.1(2) . 2_746
N3 C22 C23 N4 1.0(3) . .
N4 C24 C25 C26 175.0(2) . .
C24 C25 C26 C20 -171.1(2) . 2_756
N2 C15 N1 C16 0.1(3) . .
N2 C15 N1 Co1 -174.04(18) . .
C17 C16 N1 C15 -0.4(3) . .
C17 C16 N1 Co1 174.13(18) . .
O2 Co1 N1 C15 -17.8(3) 3_667 .
O3 Co1 N1 C15 -138.8(2) . .
N3 Co1 N1 C15 106.4(2) . .
O2 Co1 N1 C16 169.1(2) 3_667 .
O3 Co1 N1 C16 48.0(2) . .
N3 Co1 N1 C16 -66.7(2) . .
N1 C15 N2 C17 0.2(3) . .
N1 C15 N2 C18 179.5(2) . .
C16 C17 N2 C15 -0.5(3) . .
C16 C17 N2 C18 -179.7(2) . .
C19 C18 N2 C15 -71.7(3) . .
C19 C18 N2 C17 107.4(3) . .
N4 C21 N3 C22 -0.3(3) . .
N4 C21 N3 Co1 -173.48(17) . .
C23 C22 N3 C21 -0.5(3) . .
C23 C22 N3 Co1 172.24(17) . .
O2 Co1 N3 C21 102.5(2) 3_667 .
O3 Co1 N3 C21 -128.1(2) . .
N1 Co1 N3 C21 -24.6(2) . .
O2 Co1 N3 C22 -68.9(2) 3_667 .
O3 Co1 N3 C22 60.5(2) . .
N1 Co1 N3 C22 164.0(2) . .
N3 C21 N4 C23 0.9(3) . .
N3 C21 N4 C24 178.5(2) . .
C22 C23 N4 C21 -1.1(3) . .
C22 C23 N4 C24 -178.7(2) . .
C25 C24 N4 C21 -89.5(3) . .
C25 C24 N4 C23 87.7(3) . .
O1 C1 O2 Co1 0.1(4) . 3_667
C2 C1 O2 Co1 -179.59(17) . 3_667
O4 C14 O3 Co1 -1.9(3) . .
C13 C14 O3 Co1 175.53(16) . .
O2 Co1 O3 C14 67.8(2) 3_667 .
N3 Co1 O3 C14 -62.64(19) . .
N1 Co1 O3 C14 -166.62(18) . .
